data_7057667
loop_
_publ_author_name
'Kaushal, Mani'
'Lobana, Tarlok S.'
'Nim, Lovedeep'
'Kaur, Jaskamal'
'Bala, Ritu'
'Hundal, Geeta'
'Arora, Daljit S.'
'Garcia-Santos, Isabel'
'Duff, Courtney E.'
'Jasinski, Jerry P.'

_publ_section_title
;
 Synthesis, structures, antimicrobial activity and biosafety evaluation of
 pyridine-2-formaldehyde-N-susbtituted-thiosemicarbazonates of copper(ii)
;
_journal_issue 19
_journal_name_full 'New Journal of Chemistry'
_journal_page_first 15879
_journal_paper_doi 10.1039/C8NJ03619E
_journal_volume 42
_journal_year 2018
_chemical_formula_moiety 'C26 H22 Br2 Cu2 N8 S2'
_chemical_formula_sum 'C26 H22 Br2 Cu2 N8 S2'
_chemical_formula_weight 797.53
_space_group_crystal_system triclinic
_space_group_IT_number 2
_space_group_name_Hall '-P 1'
_space_group_name_H-M_alt 'P -1'
_symmetry_space_group_name_Hall '-P 1'
_symmetry_space_group_name_H-M 'P -1'
_atom_sites_solution_hydrogens geom
_audit_creation_date 2017-05-19
_audit_creation_method
;
Olex2 1.2
(compiled 2017.03.28 svn.r3405 for OlexSys, GUI svn.r5337)
;
_audit_update_record
;
2017-05-19 deposited with the CCDC.
2018-08-23 downloaded from the CCDC.
;
_cell_angle_alpha 109.996(5)
_cell_angle_beta 105.367(4)
_cell_angle_gamma 104.566(4)
_cell_formula_units_Z 2
_cell_length_a 11.1903(5)
_cell_length_b 11.6509(6)
_cell_length_c 12.8056(7)
_cell_measurement_reflns_used 5216
_cell_measurement_temperature 173(2)
_cell_measurement_theta_max 32.4290
_cell_measurement_theta_min 3.3520
_cell_volume 1400.85(15)
_computing_cell_refinement
;
CrysAlisPro, Agilent Technologies,
Version 1.171.37.31 (release 14-01-2014 CrysAlis171 .NET)
(compiled Jan 14 2014,18:38:05)
;
_computing_data_collection
;
CrysAlisPro, Agilent Technologies,
Version 1.171.37.31 (release 14-01-2014 CrysAlis171 .NET)
(compiled Jan 14 2014,18:38:05)
;
_computing_data_reduction
;
CrysAlisPro, Agilent Technologies,
Version 1.171.37.31 (release 14-01-2014 CrysAlis171 .NET)
(compiled Jan 14 2014,18:38:05)
;
_computing_molecular_graphics 'Olex2 (Dolomanov et al., 2009)'
_computing_publication_material 'Olex2 (Dolomanov et al., 2009)'
_computing_structure_refinement 'ShelXL (Sheldrick, 2015)'
_computing_structure_solution
;
Superflip (Palatinus & Chapuis, 2007;Palatinus & van der Lee, 2008;
Palatinus et al., 2012)
;
_diffrn_ambient_temperature 173(2)
_diffrn_detector_area_resol_mean 16.0416
_diffrn_detector_type Eos
_diffrn_measured_fraction_theta_full 0.997
_diffrn_measured_fraction_theta_max 0.886
_diffrn_measurement_details
;
#__ type_ start__ end____ width___ exp.time_
  1 omega  -38.00   12.00   1.0000    5.7550
omega____ theta____ kappa____ phi______ frames
    -      -23.8050   57.0000   30.0000 50

#__ type_ start__ end____ width___ exp.time_
  2 omega   -1.00   90.00   1.0000    5.7550
omega____ theta____ kappa____ phi______ frames
    -       25.9925   77.0000  -30.0000 91

#__ type_ start__ end____ width___ exp.time_
  3 omega   68.00   93.00   1.0000    5.7550
omega____ theta____ kappa____ phi______ frames
    -       25.9925   57.0000 -120.0000 25

#__ type_ start__ end____ width___ exp.time_
  4 omega  -22.00   62.00   1.0000    5.7550
omega____ theta____ kappa____ phi______ frames
    -       25.9925  -99.0000   90.0000 84

#__ type_ start__ end____ width___ exp.time_
  5 omega  -35.00   -7.00   1.0000    5.7550
omega____ theta____ kappa____ phi______ frames
    -      -23.8050  -57.0000   90.0000 28

#__ type_ start__ end____ width___ exp.time_
  6 omega  -57.00  -30.00   1.0000    5.7550
omega____ theta____ kappa____ phi______ frames
    -      -23.8050  -57.0000    0.0000 27

#__ type_ start__ end____ width___ exp.time_
  7 omega  -92.00  -25.00   1.0000    5.7550
omega____ theta____ kappa____ phi______ frames
    -      -23.8050  -19.0000   60.0000 67

#__ type_ start__ end____ width___ exp.time_
  8 omega  -35.00    3.00   1.0000    5.7550
omega____ theta____ kappa____ phi______ frames
    -      -23.8050  -88.0000  171.0000 38

#__ type_ start__ end____ width___ exp.time_
  9 omega  -42.00   53.00   1.0000    5.7550
omega____ theta____ kappa____ phi______ frames
    -       25.9925  -77.0000 -150.0000 95
;
_diffrn_measurement_device 'four-circle diffractometer'
_diffrn_measurement_device_type Rigaku-OxfordDiffracti0on
_diffrn_measurement_method '\w scans'
_diffrn_radiation_type MoK\a
_diffrn_radiation_wavelength 0.71073
_diffrn_reflns_av_R_equivalents 0.0356
_diffrn_reflns_av_unetI/netI 0.0580
_diffrn_reflns_Laue_measured_fraction_full 0.997
_diffrn_reflns_Laue_measured_fraction_max 0.886
_diffrn_reflns_limit_h_max 16
_diffrn_reflns_limit_h_min -15
_diffrn_reflns_limit_k_max 17
_diffrn_reflns_limit_k_min -17
_diffrn_reflns_limit_l_max 19
_diffrn_reflns_limit_l_min -19
_diffrn_reflns_number 18500
_diffrn_reflns_point_group_measured_fraction_full 0.997
_diffrn_reflns_point_group_measured_fraction_max 0.886
_diffrn_reflns_theta_full 26.000
_diffrn_reflns_theta_max 32.881
_diffrn_reflns_theta_min 3.227
_exptl_absorpt_coefficient_mu 4.553
_exptl_absorpt_correction_T_max 1.00000
_exptl_absorpt_correction_T_min 0.51084
_exptl_absorpt_correction_type multi-scan
_exptl_absorpt_process_details
;
CrysAlisPro, Agilent Technologies,
Version 1.171.37.31 (release 14-01-2014 CrysAlis171 .NET)
(compiled Jan 14 2014,18:38:05)
Empirical absorption correction using spherical harmonics,
 implemented in SCALE3 ABSPACK scaling algorithm.
;
_exptl_crystal_colour black
_exptl_crystal_colour_primary black
_exptl_crystal_density_diffrn 1.891
_exptl_crystal_description irregular
_exptl_crystal_F_000 788
_exptl_crystal_size_max 0.3
_exptl_crystal_size_mid 0.29
_exptl_crystal_size_min 0.11
_refine_diff_density_max 0.759
_refine_diff_density_min -0.934
_refine_diff_density_rms 0.108
_refine_ls_extinction_method none
_refine_ls_goodness_of_fit_ref 1.004
_refine_ls_hydrogen_treatment constr
_refine_ls_matrix_type full
_refine_ls_number_parameters 361
_refine_ls_number_reflns 9286
_refine_ls_number_restraints 0
_refine_ls_restrained_S_all 1.004
_refine_ls_R_factor_all 0.0640
_refine_ls_R_factor_gt 0.0378
_refine_ls_shift/su_max 0.001
_refine_ls_shift/su_mean 0.000
_refine_ls_structure_factor_coef Fsqd
_refine_ls_weighting_details 'w=1/[\s^2^(Fo^2^)+(0.0299P)^2^] where P=(Fo^2^+2Fc^2^)/3'
_refine_ls_weighting_scheme calc
_refine_ls_wR_factor_gt 0.0713
_refine_ls_wR_factor_ref 0.0810
_reflns_Friedel_coverage 0.000
_reflns_number_gt 6788
_reflns_number_total 9286
_reflns_threshold_expression 'I > 2\s(I)'
_cod_data_source_file c8nj03619e2.cif
_cod_data_source_block jpj-123
_cod_depositor_comments 'Adding full bibliography for 7057663--7057667.cif.'
_cod_original_cell_volume 1400.84(14)
_cod_database_code 7057667
_shelx_shelxl_version_number 2016/6
_shelx_space_group_comment
;
The symmetry employed for this shelxl refinement is uniquely defined
by the following loop, which should always be used as a source of
symmetry information in preference to the above space-group names.
They are only intended as comments.
;
_olex2_refinement_description
;
1. Fixed Uiso
 At 1.2 times of:
  All C(H) groups, All N(H) groups
2.a Aromatic/amide H refined with riding coordinates:
 C3(H3), C15(H15), C18(H18), N5(H5), N1(H1), C4(H4), C2(H2), C16(H16),
 C19(H19), C10(H10), C24(H24), C5(H5A), C6(H6), C12(H12), C23(H23), C25(H25),
 C11(H11), C17(H17), C13(H13), C26(H26), C8(H8), C21(H21)
;
_olex2_exptl_crystal_mounting_method 'Nylon Loop'
_olex2_submission_original_sample_id 'Jpj 123'
_olex2_submission_special_instructions 'No special instructions were received'

loop_
_space_group_symop_operation_xyz
'x, y, z'
'-x, -y, -z'

loop_
_atom_site_label
_atom_site_type_symbol
_atom_site_fract_x
_atom_site_fract_y
_atom_site_fract_z
_atom_site_U_iso_or_equiv
_atom_site_adp_type
_atom_site_occupancy
_atom_site_site_symmetry_order
_atom_site_calc_flag
_atom_site_refinement_flags_posn
Br2 Br 0.19920(3) 1.02741(3) 0.28768(3) 0.03199(7) Uani 1 1 d .
Br1 Br -0.18593(3) 0.58708(3) 0.10240(2) 0.03074(7) Uani 1 1 d .
Cu1 Cu -0.01470(3) 0.61286(3) 0.27577(2) 0.01928(7) Uani 1 1 d .
Cu2 Cu 0.25741(3) 0.89691(3) 0.38311(3) 0.01848(7) Uani 1 1 d .
S2 S 0.19683(6) 0.71051(6) 0.21535(5) 0.01936(12) Uani 1 1 d .
S1 S -0.00326(7) 0.81027(6) 0.40247(5) 0.02503(14) Uani 1 1 d .
C3 C 0.3094(3) 0.9194(3) 0.9230(2) 0.0357(7) Uani 1 1 d .
H3 H 0.356536 0.871377 0.950650 0.043 Uiso 1 1 calc R
C15 C 0.4755(3) 0.4446(2) 0.1606(2) 0.0291(6) Uani 1 1 d .
H15 H 0.462504 0.461519 0.091723 0.035 Uiso 1 1 calc R
C18 C 0.5067(3) 0.3870(3) 0.3566(3) 0.0437(8) Uani 1 1 d .
H18 H 0.515653 0.365634 0.422780 0.052 Uiso 1 1 calc R
N5 N 0.3196(2) 0.54398(19) 0.20531(18) 0.0218(4) Uani 1 1 d .
H5 H 0.265690 0.509529 0.129180 0.026 Uiso 1 1 calc R
N4 N -0.0007(2) 0.43562(19) 0.20839(17) 0.0201(4) Uani 1 1 d .
N1 N 0.0933(2) 0.90483(19) 0.63833(18) 0.0218(4) Uani 1 1 d .
H1 H 0.053923 0.958319 0.626302 0.026 Uiso 1 1 calc R
C4 C 0.3145(3) 1.0373(3) 1.0048(2) 0.0369(7) Uani 1 1 d .
H4 H 0.365447 1.070228 1.088330 0.044 Uiso 1 1 calc R
N2 N 0.1093(2) 0.70377(18) 0.54165(17) 0.0207(4) Uani 1 1 d .
N6 N 0.3848(2) 0.70445(19) 0.39777(17) 0.0197(4) Uani 1 1 d .
C2 C 0.2353(3) 0.8717(3) 0.8007(2) 0.0267(6) Uani 1 1 d .
H2 H 0.231310 0.790760 0.744999 0.032 Uiso 1 1 calc R
C16 C 0.5626(3) 0.3836(3) 0.1882(3) 0.0388(8) Uani 1 1 d .
H16 H 0.612096 0.361639 0.139715 0.047 Uiso 1 1 calc R
C19 C 0.4217(3) 0.4507(3) 0.3312(3) 0.0318(6) Uani 1 1 d .
H19 H 0.373148 0.473692 0.380442 0.038 Uiso 1 1 calc R
N7 N 0.36937(19) 0.81771(18) 0.45879(17) 0.0175(4) Uani 1 1 d .
N8 N 0.3350(2) 1.03455(19) 0.55543(18) 0.0214(4) Uani 1 1 d .
C10 C 0.0954(3) 0.2946(2) 0.2668(2) 0.0231(5) Uani 1 1 d .
H10 H 0.141159 0.275705 0.328764 0.028 Uiso 1 1 calc R
N3 N 0.0770(2) 0.60808(18) 0.42854(17) 0.0178(4) Uani 1 1 d .
C14 C 0.4075(2) 0.4806(2) 0.2346(2) 0.0210(5) Uani 1 1 d .
C24 C 0.4505(3) 1.1974(3) 0.7993(2) 0.0330(7) Uani 1 1 d .
H24 H 0.490511 1.254372 0.883160 0.040 Uiso 1 1 calc R
C5 C 0.2462(3) 1.1053(3) 0.9645(2) 0.0300(6) Uani 1 1 d .
H5A H 0.249221 1.185443 1.020691 0.036 Uiso 1 1 calc R
C6 C 0.1722(2) 1.0598(2) 0.8429(2) 0.0230(5) Uani 1 1 d .
H6 H 0.125162 1.108288 0.815956 0.028 Uiso 1 1 calc R
C12 C -0.0082(3) 0.2405(2) 0.0591(2) 0.0285(6) Uani 1 1 d .
H12 H -0.034188 0.184293 -0.023629 0.034 Uiso 1 1 calc R
C23 C 0.4815(3) 1.0866(3) 0.7537(2) 0.0282(6) Uani 1 1 d .
H23 H 0.543141 1.067131 0.805201 0.034 Uiso 1 1 calc R
C1 C 0.1676(2) 0.9416(2) 0.7604(2) 0.0192(5) Uani 1 1 d .
C9 C 0.0655(2) 0.4070(2) 0.2946(2) 0.0181(5) Uani 1 1 d .
C7 C 0.0723(2) 0.8002(2) 0.5359(2) 0.0192(5) Uani 1 1 d .
C25 C 0.3628(3) 1.2239(3) 0.7235(3) 0.0339(7) Uani 1 1 d .
H25 H 0.339325 1.297762 0.754400 0.041 Uiso 1 1 calc R
C11 C 0.0573(3) 0.2104(2) 0.1467(2) 0.0266(6) Uani 1 1 d .
H11 H 0.076323 0.132470 0.125241 0.032 Uiso 1 1 calc R
C17 C 0.5783(3) 0.3544(3) 0.2863(3) 0.0451(9) Uani 1 1 d .
H17 H 0.637870 0.312207 0.304696 0.054 Uiso 1 1 calc R
C13 C -0.0360(3) 0.3541(2) 0.0930(2) 0.0261(6) Uani 1 1 d .
H13 H -0.081689 0.374610 0.032199 0.031 Uiso 1 1 calc R
C26 C 0.3080(3) 1.1422(2) 0.6009(2) 0.0276(6) Uani 1 1 d .
H26 H 0.249879 1.163244 0.547983 0.033 Uiso 1 1 calc R
C22 C 0.4197(2) 1.0058(2) 0.6308(2) 0.0203(5) Uani 1 1 d .
C8 C 0.1047(2) 0.5049(2) 0.4180(2) 0.0193(5) Uani 1 1 d .
H8 H 0.147828 0.493084 0.486013 0.023 Uiso 1 1 calc R
C20 C 0.3097(2) 0.6518(2) 0.2818(2) 0.0173(5) Uani 1 1 d .
C21 C 0.4395(2) 0.8856(2) 0.5730(2) 0.0209(5) Uani 1 1 d .
H21 H 0.500260 0.858243 0.616400 0.025 Uiso 1 1 calc R

loop_
_atom_site_aniso_label
_atom_site_aniso_U_11
_atom_site_aniso_U_22
_atom_site_aniso_U_33
_atom_site_aniso_U_23
_atom_site_aniso_U_13
_atom_site_aniso_U_12
Br2 0.03713(16) 0.02728(14) 0.03455(15) 0.01735(12) 0.00737(12) 0.01826(12)
Br1 0.03480(15) 0.03633(15) 0.02021(13) 0.00848(11) 0.00636(11) 0.02202(13)
Cu1 0.02511(16) 0.01630(14) 0.01565(14) 0.00519(11) 0.00611(12) 0.01101(12)
Cu2 0.02128(15) 0.01636(14) 0.01801(14) 0.00683(12) 0.00601(12) 0.01008(12)
S2 0.0223(3) 0.0201(3) 0.0170(3) 0.0080(2) 0.0061(2) 0.0119(2)
S1 0.0336(3) 0.0221(3) 0.0193(3) 0.0059(2) 0.0072(3) 0.0179(3)
C3 0.0349(16) 0.0351(16) 0.0279(14) 0.0067(13) 0.0041(12) 0.0175(13)
C15 0.0309(14) 0.0214(13) 0.0326(15) 0.0063(11) 0.0142(12) 0.0118(11)
C18 0.065(2) 0.0370(16) 0.0383(17) 0.0200(14) 0.0143(16) 0.0346(16)
N5 0.0235(10) 0.0218(10) 0.0199(10) 0.0072(9) 0.0062(8) 0.0134(9)
N4 0.0256(11) 0.0153(9) 0.0182(10) 0.0059(8) 0.0081(8) 0.0081(8)
N1 0.0255(11) 0.0196(10) 0.0201(10) 0.0049(8) 0.0093(9) 0.0128(9)
C4 0.0365(16) 0.0370(16) 0.0197(13) 0.0011(12) 0.0028(12) 0.0112(13)
N2 0.0294(11) 0.0160(9) 0.0160(9) 0.0044(8) 0.0106(8) 0.0092(9)
N6 0.0226(10) 0.0188(10) 0.0183(10) 0.0059(8) 0.0077(8) 0.0123(8)
C2 0.0272(13) 0.0272(13) 0.0205(12) 0.0040(11) 0.0078(10) 0.0127(11)
C16 0.0360(16) 0.0315(15) 0.0488(19) 0.0085(14) 0.0205(15) 0.0213(13)
C19 0.0400(16) 0.0288(14) 0.0352(15) 0.0159(12) 0.0154(13) 0.0225(13)
N7 0.0204(10) 0.0159(9) 0.0170(9) 0.0072(8) 0.0070(8) 0.0083(8)
N8 0.0196(10) 0.0168(10) 0.0243(11) 0.0051(9) 0.0091(9) 0.0064(8)
C10 0.0324(14) 0.0199(12) 0.0254(13) 0.0134(10) 0.0159(11) 0.0132(11)
N3 0.0219(10) 0.0160(9) 0.0155(9) 0.0059(8) 0.0079(8) 0.0079(8)
C14 0.0204(12) 0.0152(11) 0.0244(12) 0.0058(10) 0.0062(10) 0.0086(9)
C24 0.0376(16) 0.0240(14) 0.0238(13) 0.0003(12) 0.0154(12) 0.0012(12)
C5 0.0301(14) 0.0265(13) 0.0232(13) 0.0006(11) 0.0120(11) 0.0075(12)
C6 0.0230(12) 0.0195(12) 0.0231(12) 0.0043(10) 0.0112(10) 0.0072(10)
C12 0.0431(16) 0.0211(12) 0.0202(12) 0.0044(11) 0.0143(12) 0.0148(12)
C23 0.0297(14) 0.0267(13) 0.0219(13) 0.0086(11) 0.0097(11) 0.0042(12)
C1 0.0184(11) 0.0174(11) 0.0187(11) 0.0039(9) 0.0094(9) 0.0051(9)
C9 0.0217(12) 0.0160(11) 0.0200(11) 0.0090(9) 0.0113(9) 0.0071(9)
C7 0.0199(12) 0.0201(11) 0.0182(11) 0.0065(10) 0.0103(9) 0.0080(10)
C25 0.0344(16) 0.0208(13) 0.0388(16) 0.0018(12) 0.0214(14) 0.0064(12)
C11 0.0381(15) 0.0180(12) 0.0298(14) 0.0095(11) 0.0197(12) 0.0141(11)
C17 0.0426(18) 0.0356(16) 0.049(2) 0.0083(15) 0.0059(15) 0.0293(14)
C13 0.0377(15) 0.0218(12) 0.0194(12) 0.0075(10) 0.0105(11) 0.0149(11)
C26 0.0239(13) 0.0192(12) 0.0352(15) 0.0055(11) 0.0121(11) 0.0097(10)
C22 0.0188(11) 0.0201(11) 0.0198(11) 0.0073(10) 0.0091(9) 0.0042(10)
C8 0.0284(13) 0.0167(11) 0.0178(11) 0.0092(9) 0.0120(10) 0.0108(10)
C20 0.0185(11) 0.0163(11) 0.0215(11) 0.0093(9) 0.0099(9) 0.0095(9)
C21 0.0192(11) 0.0228(12) 0.0192(11) 0.0094(10) 0.0052(9) 0.0078(10)

loop_
_atom_type_symbol
_atom_type_description
_atom_type_scat_dispersion_real
_atom_type_scat_dispersion_imag
_atom_type_scat_source
C C 0.0033 0.0016 'International Tables Vol C Tables 4.2.6.8 and 6.1.1.4'
H H 0.0000 0.0000 'International Tables Vol C Tables 4.2.6.8 and 6.1.1.4'
Br Br -0.2901 2.4595 'International Tables Vol C Tables 4.2.6.8 and 6.1.1.4'
Cu Cu 0.3201 1.2651 'International Tables Vol C Tables 4.2.6.8 and 6.1.1.4'
N N 0.0061 0.0033 'International Tables Vol C Tables 4.2.6.8 and 6.1.1.4'
S S 0.1246 0.1234 'International Tables Vol C Tables 4.2.6.8 and 6.1.1.4'

loop_
_geom_angle_atom_site_label_1
_geom_angle_atom_site_label_2
_geom_angle_atom_site_label_3
_geom_angle
Br1 Cu1 S2 95.618(18)
S1 Cu1 Br1 96.46(2)
S1 Cu1 S2 96.90(2)
N4 Cu1 Br1 98.98(6)
N4 Cu1 S2 87.58(6)
N4 Cu1 S1 163.42(6)
N3 Cu1 Br1 161.74(6)
N3 Cu1 S2 102.60(6)
N3 Cu1 S1 82.70(6)
N3 Cu1 N4 80.74(8)
S2 Cu2 Br2 97.69(2)
N7 Cu2 Br2 158.69(6)
N7 Cu2 S2 83.19(5)
N7 Cu2 N8 80.58(8)
N8 Cu2 Br2 98.57(7)
N8 Cu2 S2 163.47(7)
Cu2 S2 Cu1 85.03(2)
C20 S2 Cu1 99.64(8)
C20 S2 Cu2 95.48(8)
C7 S1 Cu1 96.16(8)
C4 C3 H3 120.0
C4 C3 C2 120.1(3)
C2 C3 H3 120.0
C16 C15 H15 120.4
C16 C15 C14 119.2(3)
C14 C15 H15 120.4
C19 C18 H18 119.8
C17 C18 H18 119.8
C17 C18 C19 120.4(3)
C14 N5 H5 116.5
C20 N5 H5 116.5
C20 N5 C14 127.1(2)
C9 N4 Cu1 112.86(15)
C13 N4 Cu1 127.99(19)
C13 N4 C9 118.8(2)
C1 N1 H1 114.6
C7 N1 H1 114.6
C7 N1 C1 130.8(2)
C3 C4 H4 120.2
C5 C4 C3 119.6(3)
C5 C4 H4 120.2
C7 N2 N3 111.1(2)
C20 N6 N7 110.6(2)
C3 C2 H2 120.0
C1 C2 C3 120.1(2)
C1 C2 H2 120.0
C15 C16 H16 119.7
C15 C16 C17 120.6(3)
C17 C16 H16 119.7
C18 C19 H19 120.0
C14 C19 C18 119.9(3)
C14 C19 H19 120.0
N6 N7 Cu2 124.75(15)
C21 N7 Cu2 115.90(16)
C21 N7 N6 119.1(2)
C26 N8 Cu2 128.0(2)
C26 N8 C22 119.2(2)
C22 N8 Cu2 112.68(16)
C9 C10 H10 120.6
C9 C10 C11 118.7(3)
C11 C10 H10 120.6
N2 N3 Cu1 124.99(16)
C8 N3 Cu1 115.89(16)
C8 N3 N2 119.1(2)
C15 C14 N5 118.3(2)
C19 C14 C15 120.5(3)
C19 C14 N5 121.2(2)
C23 C24 H24 120.0
C25 C24 H24 120.0
C25 C24 C23 119.9(3)
C4 C5 H5A 119.4
C4 C5 C6 121.2(2)
C6 C5 H5A 119.4
C5 C6 H6 120.4
C5 C6 C1 119.3(3)
C1 C6 H6 120.4
C11 C12 H12 120.5
C11 C12 C13 119.1(2)
C13 C12 H12 120.5
C24 C23 H23 121.0
C22 C23 C24 118.0(3)
C22 C23 H23 121.0
C2 C1 N1 124.8(2)
C2 C1 C6 119.8(2)
C6 C1 N1 115.4(2)
N4 C9 C10 121.9(2)
N4 C9 C8 114.7(2)
C10 C9 C8 123.4(2)
N1 C7 S1 114.34(19)
N2 C7 S1 124.95(17)
N2 C7 N1 120.7(2)
C24 C25 H25 120.2
C24 C25 C26 119.5(3)
C26 C25 H25 120.2
C10 C11 H11 120.3
C12 C11 C10 119.4(2)
C12 C11 H11 120.3
C18 C17 C16 119.5(3)
C18 C17 H17 120.3
C16 C17 H17 120.3
N4 C13 C12 122.1(3)
N4 C13 H13 118.9
C12 C13 H13 118.9
N8 C26 C25 121.5(3)
N8 C26 H26 119.2
C25 C26 H26 119.2
N8 C22 C23 121.8(2)
N8 C22 C21 114.9(2)
C23 C22 C21 123.4(3)
N3 C8 C9 115.7(2)
N3 C8 H8 122.1
C9 C8 H8 122.1
N5 C20 S2 115.62(18)
N6 C20 S2 125.43(17)
N6 C20 N5 118.9(2)
N7 C21 C22 115.9(2)
N7 C21 H21 122.1
C22 C21 H21 122.1

loop_
_geom_bond_atom_site_label_1
_geom_bond_atom_site_label_2
_geom_bond_distance
Br2 Cu2 2.3614(4)
Br1 Cu1 2.3854(4)
Cu1 S2 2.7775(7)
Cu1 S1 2.2646(6)
Cu1 N4 2.0120(19)
Cu1 N3 1.981(2)
Cu2 S2 2.2556(6)
Cu2 N7 1.977(2)
Cu2 N8 2.0147(19)
S2 C20 1.746(3)
S1 C7 1.752(3)
C3 H3 0.9500
C3 C4 1.389(4)
C3 C2 1.390(4)
C15 H15 0.9500
C15 C16 1.384(4)
C15 C14 1.388(3)
C18 H18 0.9500
C18 C19 1.384(4)
C18 C17 1.378(4)
N5 H5 0.8800
N5 C14 1.419(3)
N5 C20 1.355(3)
N4 C9 1.350(3)
N4 C13 1.335(3)
N1 H1 0.8800
N1 C1 1.411(3)
N1 C7 1.364(3)
C4 H4 0.9500
C4 C5 1.362(4)
N2 N3 1.374(2)
N2 C7 1.309(3)
N6 N7 1.365(3)
N6 C20 1.321(3)
C2 H2 0.9500
C2 C1 1.376(4)
C16 H16 0.9500
C16 C17 1.389(5)
C19 H19 0.9500
C19 C14 1.377(4)
N7 C21 1.292(3)
N8 C26 1.338(3)
N8 C22 1.356(3)
C10 H10 0.9500
C10 C9 1.384(3)
C10 C11 1.385(3)
N3 C8 1.288(3)
C24 H24 0.9500
C24 C23 1.395(4)
C24 C25 1.361(5)
C5 H5A 0.9500
C5 C6 1.386(4)
C6 H6 0.9500
C6 C1 1.399(3)
C12 H12 0.9500
C12 C11 1.372(4)
C12 C13 1.387(4)
C23 H23 0.9500
C23 C22 1.387(3)
C9 C8 1.462(3)
C25 H25 0.9500
C25 C26 1.385(4)
C11 H11 0.9500
C17 H17 0.9500
C13 H13 0.9500
C26 H26 0.9500
C22 C21 1.446(3)
C8 H8 0.9500
C21 H21 0.9500

loop_
_geom_hbond_atom_site_label_D
_geom_hbond_atom_site_label_H
_geom_hbond_atom_site_label_A
_geom_hbond_distance_DH
_geom_hbond_distance_HA
_geom_hbond_distance_DA
_geom_hbond_angle_DHA
_geom_hbond_site_symmetry_A
N5 H5 Br1 0.88 2.58 3.422(2) 159.9 2_565
C2 H2 N2 0.95 2.30 2.918(3) 122.2 .

loop_
_geom_torsion_atom_site_label_1
_geom_torsion_atom_site_label_2
_geom_torsion_atom_site_label_3
_geom_torsion_atom_site_label_4
_geom_torsion
Cu1 S2 C20 N5 102.45(17)
Cu1 S2 C20 N6 -78.3(2)
Cu1 S1 C7 N1 -178.05(16)
Cu1 S1 C7 N2 3.0(2)
Cu1 N4 C9 C10 -174.70(18)
Cu1 N4 C9 C8 4.1(3)
Cu1 N4 C13 C12 173.10(19)
Cu1 N3 C8 C9 0.6(3)
Cu2 S2 C20 N5 -171.68(17)
Cu2 S2 C20 N6 7.6(2)
Cu2 N7 C21 C22 3.8(3)
Cu2 N8 C26 C25 175.58(19)
Cu2 N8 C22 C23 -178.58(19)
Cu2 N8 C22 C21 1.3(3)
C3 C4 C5 C6 -0.6(4)
C3 C2 C1 N1 177.8(2)
C3 C2 C1 C6 -0.9(4)
C15 C16 C17 C18 -0.3(5)
C18 C19 C14 C15 1.5(4)
C18 C19 C14 N5 179.0(2)
N4 C9 C8 N3 -3.2(3)
C4 C3 C2 C1 0.5(4)
C4 C5 C6 C1 0.2(4)
N2 N3 C8 C9 179.21(19)
N6 N7 C21 C22 178.7(2)
C2 C3 C4 C5 0.3(5)
C16 C15 C14 N5 179.5(2)
C16 C15 C14 C19 -3.0(4)
C19 C18 C17 C16 -1.2(5)
N7 N6 C20 S2 -4.3(3)
N7 N6 C20 N5 175.0(2)
N8 C22 C21 N7 -3.3(3)
C10 C9 C8 N3 175.6(2)
N3 N2 C7 S1 -2.1(3)
N3 N2 C7 N1 179.1(2)
C14 C15 C16 C17 2.4(4)
C14 N5 C20 S2 176.81(19)
C14 N5 C20 N6 -2.5(4)
C24 C23 C22 N8 2.2(4)
C24 C23 C22 C21 -177.6(2)
C24 C25 C26 N8 2.7(4)
C5 C6 C1 N1 -178.2(2)
C5 C6 C1 C2 0.6(4)
C23 C24 C25 C26 -1.8(4)
C23 C22 C21 N7 176.5(2)
C1 N1 C7 S1 -169.4(2)
C1 N1 C7 N2 9.6(4)
C9 N4 C13 C12 0.8(4)
C9 C10 C11 C12 0.2(4)
C7 N1 C1 C2 -1.3(4)
C7 N1 C1 C6 177.4(2)
C7 N2 N3 Cu1 -0.5(3)
C7 N2 N3 C8 -178.9(2)
C25 C24 C23 C22 -0.6(4)
C11 C10 C9 N4 0.7(4)
C11 C10 C9 C8 -177.9(2)
C11 C12 C13 N4 0.2(4)
C17 C18 C19 C14 0.6(4)
C13 N4 C9 C10 -1.2(4)
C13 N4 C9 C8 177.5(2)
C13 C12 C11 C10 -0.7(4)
C26 N8 C22 C23 -1.4(4)
C26 N8 C22 C21 178.5(2)
C22 N8 C26 C25 -1.1(4)
C20 N5 C14 C15 -134.9(3)
C20 N5 C14 C19 47.5(4)
C20 N6 N7 Cu2 -2.9(3)
C20 N6 N7 C21 -177.3(2)
